data_2201464
loop_
_publ_author_name
'Shang Shan'
'Duan-Jun Xu'
'Jing-Yun Wu'
'Michael Y. Chiang'

_publ_section_title
;
 Cyclopentanone 4-nitrophenylhydrazone
;
_journal_issue 11
_journal_name_full 'Acta Crystallographica Section E'
_journal_page_first o1218
_journal_page_last o1219
_journal_paper_doi 10.1107/S160053680201841X
_journal_volume 58
_journal_year 2002
_chemical_formula_iupac 'C11 H13 N3 O2'
_chemical_formula_moiety 'C11 H13 N3 O2'
_chemical_formula_sum 'C11 H13 N3 O2'
_chemical_formula_weight 219.24
_chemical_name_systematic ?
_space_group_IT_number 61
_symmetry_cell_setting orthorhombic
_symmetry_space_group_name_Hall '-P 2ac 2ab'
_symmetry_space_group_name_H-M 'P b c a'
_atom_sites_solution_hydrogens geom
_atom_sites_solution_primary direct
_atom_sites_solution_secondary difmap
_audit_creation_method SHELXL-97
_cell_angle_alpha 90.00
_cell_angle_beta 90.00
_cell_angle_gamma 90.00
_cell_formula_units_Z 8
_cell_length_a 21.372(3)
_cell_length_b 14.705(4)
_cell_length_c 7.211(2)
_cell_measurement_reflns_used 25
_cell_measurement_temperature 298(2)
_cell_measurement_theta_max 12.07
_cell_measurement_theta_min 4.39
_cell_volume 2266.2(9)
_computing_cell_refinement 'MSC/AFC Diffractometer Control Software'
_computing_data_collection
;
MSC/AFC Diffractometer Control Software
(Molecular Structure Corporation, 1992)
;
_computing_data_reduction 'TEXSAN (Molecular Structure Corporation, 1985)'
_computing_molecular_graphics 'XP (Siemens, 1994)'
_computing_structure_refinement 'SHELXL97 (Sheldrick, 1997)'
_computing_structure_solution 'SIR92 (Altomare et al., 1993)'
_diffrn_ambient_temperature 298(2)
_diffrn_measured_fraction_theta_full 0.999
_diffrn_measured_fraction_theta_max 0.999
_diffrn_measurement_device_type 'Rigaku AFC-7S'
_diffrn_measurement_method \w/2\q
_diffrn_radiation_monochromator graphite
_diffrn_radiation_source 'fine-focus sealed tube'
_diffrn_radiation_type MoK\a
_diffrn_radiation_wavelength 0.71073
_diffrn_reflns_av_R_equivalents 0.0565
_diffrn_reflns_av_sigmaI/netI 0.0882
_diffrn_reflns_limit_h_max 26
_diffrn_reflns_limit_h_min -10
_diffrn_reflns_limit_k_max 18
_diffrn_reflns_limit_k_min -7
_diffrn_reflns_limit_l_max 3
_diffrn_reflns_limit_l_min -8
_diffrn_reflns_number 2360
_diffrn_reflns_theta_full 26.00
_diffrn_reflns_theta_max 26.00
_diffrn_reflns_theta_min 2.36
_diffrn_standards_decay_% 0.2
_diffrn_standards_interval_count 150
_diffrn_standards_number 3
_exptl_absorpt_coefficient_mu 0.091
_exptl_absorpt_correction_type none
_exptl_crystal_colour orange
_exptl_crystal_density_diffrn 1.285
_exptl_crystal_density_method 'not measured'
_exptl_crystal_description prism
_exptl_crystal_F_000 928
_exptl_crystal_size_max 0.58
_exptl_crystal_size_mid 0.46
_exptl_crystal_size_min 0.28
_refine_diff_density_max 0.245
_refine_diff_density_min -0.144
_refine_ls_extinction_method none
_refine_ls_goodness_of_fit_ref 0.997
_refine_ls_hydrogen_treatment constr
_refine_ls_matrix_type full
_refine_ls_number_parameters 145
_refine_ls_number_reflns 2224
_refine_ls_number_restraints 0
_refine_ls_restrained_S_all 0.997
_refine_ls_R_factor_all 0.1762
_refine_ls_R_factor_gt 0.0492
_refine_ls_shift/su_max <0.001
_refine_ls_shift/su_mean 0.000
_refine_ls_structure_factor_coef Fsqd
_refine_ls_weighting_details 'calc w = 1/[\s^2^(Fo^2^)+(0.0862P)^2^+0.1882P] where P = (Fo^2^+2Fc^2^)/3'
_refine_ls_weighting_scheme calc
_refine_ls_wR_factor_gt 0.1410
_refine_ls_wR_factor_ref 0.1972
_reflns_number_gt 789
_reflns_number_total 2224
_reflns_threshold_expression I>2\s(I)
_cod_data_source_file cv6152.cif
_cod_data_source_block I
_cod_depositor_comments
;
The following automatic conversions were performed:
'_symmetry_cell_setting' value 'Orthorhombic' changed to 'orthorhombic'
according to '/home/saulius/struct/CIF-dictionaries/cif_core.dic'
dictionary named 'cif_core.dic' version 2.4.1 from 2010-06-29.

Automatic conversion script
Id: cif_fix_enum 1527 2010-12-29 10:47:43Z saulius 

The following automatic conversions were performed:

'_symmetry_cell_setting' value 'Orthorhombic' changed to
'orthorhombic' according to
/home/saulius/struct/CIF-dictionaries/cif_core.dic dictionary named
'cif_core.dic' version 2.4.1 from 2010-06-29.

Automatic conversion script
Id: cif_fix_values 1715 2011-07-08 13:25:40Z adriana 
;
_cod_database_code 2201464
_cod_database_fobs_code 2201464

loop_
_symmetry_equiv_pos_as_xyz
'x, y, z'
'-x+1/2, -y, z+1/2'
'x+1/2, -y+1/2, -z'
'-x, y+1/2, -z+1/2'
'-x, -y, -z'
'x-1/2, y, -z-1/2'
'-x-1/2, y-1/2, z'
'x, -y-1/2, z-1/2'

loop_
_atom_site_label
_atom_site_fract_x
_atom_site_fract_y
_atom_site_fract_z
_atom_site_U_iso_or_equiv
_atom_site_adp_type
_atom_site_calc_flag
_atom_site_refinement_flags
_atom_site_occupancy
_atom_site_disorder_assembly
_atom_site_disorder_group
_atom_site_type_symbol
O1 0.31816(12) 0.29629(18) 0.8614(6) 0.1294(13) Uani d . 1 . . O
O2 0.37818(13) 0.18363(19) 0.9198(6) 0.1315(13) Uani d . 1 . . O
N1 0.32661(15) 0.2152(2) 0.8849(6) 0.0930(11) Uani d . 1 . . N
N2 0.12358(11) -0.01858(17) 0.8275(4) 0.0709(9) Uani d . 1 . . N
H2A 0.1289 -0.0755 0.8500 0.085 Uiso calc R 1 . . H
N3 0.06469(12) 0.01408(17) 0.7798(4) 0.0681(8) Uani d . 1 . . N
C1 0.17287(14) 0.0401(2) 0.8386(4) 0.0593(8) Uani d . 1 . . C
C2 0.23131(14) 0.0074(2) 0.8927(6) 0.0720(10) Uani d . 1 . . C
H2 0.2363 -0.0540 0.9202 0.086 Uiso calc R 1 . . H
C3 0.28102(15) 0.0645(2) 0.9057(5) 0.0737(10) Uani d . 1 . . C
H3 0.3199 0.0420 0.9416 0.088 Uiso calc R 1 . . H
C4 0.27422(14) 0.1548(2) 0.8663(5) 0.0687(10) Uani d . 1 . . C
C5 0.21710(16) 0.1886(2) 0.8088(6) 0.0795(11) Uani d . 1 . . C
H5 0.2128 0.2499 0.7797 0.095 Uiso calc R 1 . . H
C6 0.16698(14) 0.1313(2) 0.7950(5) 0.0733(10) Uani d . 1 . . C
H6 0.1285 0.1539 0.7559 0.088 Uiso calc R 1 . . H
C7 0.02092(16) -0.0454(2) 0.7755(5) 0.0694(9) Uani d . 1 . . C
C8 0.02464(16) -0.1444(2) 0.8125(6) 0.0927(12) Uani d . 1 . . C
H8A 0.0400 -0.1560 0.9370 0.111 Uiso calc R 1 . . H
H8B 0.0521 -0.1742 0.7242 0.111 Uiso calc R 1 . . H
C9 -0.0420(2) -0.1775(3) 0.7909(9) 0.143(2) Uani d . 1 . . C
H9A -0.0429 -0.2337 0.7205 0.172 Uiso calc R 1 . . H
H9B -0.0605 -0.1886 0.9116 0.172 Uiso calc R 1 . . H
C10 -0.0762(2) -0.1079(4) 0.6950(8) 0.135(2) Uani d . 1 . . C
H10A -0.1188 -0.1053 0.7417 0.162 Uiso calc R 1 . . H
H10B -0.0779 -0.1218 0.5636 0.162 Uiso calc R 1 . . H
C11 -0.04477(15) -0.0184(3) 0.7238(5) 0.0834(11) Uani d . 1 . . C
H11A -0.0646 0.0157 0.8229 0.100 Uiso calc R 1 . . H
H11B -0.0453 0.0177 0.6113 0.100 Uiso calc R 1 . . H

loop_
_atom_site_aniso_label
_atom_site_aniso_U_11
_atom_site_aniso_U_22
_atom_site_aniso_U_33
_atom_site_aniso_U_12
_atom_site_aniso_U_13
_atom_site_aniso_U_23
O1 0.0873(19) 0.0593(17) 0.242(4) -0.0127(14) 0.008(2) 0.004(2)
O2 0.0691(18) 0.094(2) 0.232(4) -0.0164(16) -0.027(2) 0.020(2)
N1 0.064(2) 0.0660(19) 0.149(3) -0.0058(16) 0.007(2) 0.004(2)
N2 0.0501(15) 0.0577(15) 0.105(2) 0.0016(12) -0.0048(15) 0.0002(16)
N3 0.0511(16) 0.0747(18) 0.079(2) 0.0031(14) 0.0001(13) 0.0013(15)
C1 0.0522(18) 0.0565(17) 0.069(2) 0.0015(15) 0.0055(16) -0.0039(16)
C2 0.058(2) 0.0509(16) 0.107(3) 0.0037(17) -0.0096(19) 0.0077(19)
C3 0.0586(19) 0.060(2) 0.102(3) 0.0047(15) -0.0109(19) 0.005(2)
C4 0.0546(18) 0.0589(19) 0.093(3) -0.0048(16) 0.0050(18) -0.0001(19)
C5 0.065(2) 0.0499(19) 0.123(3) 0.0060(16) 0.007(2) 0.010(2)
C6 0.0520(18) 0.063(2) 0.105(3) 0.0063(16) 0.0002(18) 0.0078(18)
C7 0.057(2) 0.083(2) 0.068(2) -0.0023(18) 0.0031(17) -0.001(2)
C8 0.068(2) 0.081(2) 0.129(4) -0.0132(19) -0.004(2) -0.008(2)
C9 0.094(3) 0.111(4) 0.224(6) -0.031(3) -0.031(4) 0.010(4)
C10 0.088(3) 0.143(4) 0.175(6) -0.036(3) -0.039(3) 0.017(4)
C11 0.0522(19) 0.116(3) 0.082(3) 0.000(2) -0.0021(18) 0.002(2)

loop_
_atom_type_symbol
_atom_type_description
_atom_type_scat_dispersion_real
_atom_type_scat_dispersion_imag
_atom_type_scat_source
C C 0.0033 0.0016 'International Tables Vol C Tables 4.2.6.8 and 6.1.1.4'
H H 0.0000 0.0000 'International Tables Vol C Tables 4.2.6.8 and 6.1.1.4'
N N 0.0061 0.0033 'International Tables Vol C Tables 4.2.6.8 and 6.1.1.4'
O O 0.0106 0.0060 'International Tables Vol C Tables 4.2.6.8 and 6.1.1.4'

loop_
_geom_angle_atom_site_label_1
_geom_angle_atom_site_label_2
_geom_angle_atom_site_label_3
_geom_angle
_geom_angle_publ_flag
O1 N1 O2 122.3(3) ?
O1 N1 C4 118.5(3) ?
O2 N1 C4 119.2(3) ?
C1 N2 N3 119.7(2) yes
C1 N2 H2A 120.2 ?
N3 N2 H2A 120.2 ?
C7 N3 N2 115.6(3) yes
N2 C1 C6 122.0(3) ?
N2 C1 C2 119.3(3) ?
C6 C1 C2 118.7(3) ?
C3 C2 C1 120.5(3) ?
C3 C2 H2 119.8 ?
C1 C2 H2 119.8 ?
C2 C3 C4 120.2(3) ?
C2 C3 H3 119.9 ?
C4 C3 H3 119.9 ?
C3 C4 C5 120.4(3) ?
C3 C4 N1 119.9(3) ?
C5 C4 N1 119.6(3) ?
C6 C5 C4 119.5(3) ?
C6 C5 H5 120.2 ?
C4 C5 H5 120.2 ?
C5 C6 C1 120.6(3) ?
C5 C6 H6 119.7 ?
C1 C6 H6 119.7 ?
N3 C7 C8 128.8(3) ?
N3 C7 C11 120.5(3) ?
C8 C7 C11 110.7(3) ?
C7 C8 C9 104.3(3) ?
C7 C8 H8A 110.9 ?
C9 C8 H8A 110.9 ?
C7 C8 H8B 110.9 ?
C9 C8 H8B 110.9 ?
H8A C8 H8B 108.9 ?
C10 C9 C8 107.5(4) ?
C10 C9 H9A 110.2 ?
C8 C9 H9A 110.2 ?
C10 C9 H9B 110.2 ?
C8 C9 H9B 110.2 ?
H9A C9 H9B 108.5 ?
C9 C10 C11 109.4(4) ?
C9 C10 H10A 109.8 ?
C11 C10 H10A 109.8 ?
C9 C10 H10B 109.8 ?
C11 C10 H10B 109.8 ?
H10A C10 H10B 108.3 ?
C10 C11 C7 102.9(3) ?
C10 C11 H11A 111.2 ?
C7 C11 H11A 111.2 ?
C10 C11 H11B 111.2 ?
C7 C11 H11B 111.2 ?
H11A C11 H11B 109.1 ?

loop_
_geom_bond_atom_site_label_1
_geom_bond_atom_site_label_2
_geom_bond_site_symmetry_2
_geom_bond_distance
_geom_bond_publ_flag
O1 N1 . 1.218(4) ?
O2 N1 . 1.222(4) ?
N1 C4 . 1.436(4) yes
N2 C1 . 1.364(4) yes
N2 N3 . 1.390(3) yes
N2 H2A . 0.8600 ?
N3 C7 . 1.280(4) yes
C1 C6 . 1.384(4) ?
C1 C2 . 1.394(4) ?
C2 C3 . 1.357(4) ?
C2 H2 . 0.9300 ?
C3 C4 . 1.365(4) ?
C3 H3 . 0.9300 ?
C4 C5 . 1.382(4) ?
C5 C6 . 1.366(4) ?
C5 H5 . 0.9300 ?
C6 H6 . 0.9300 ?
C7 C8 . 1.483(5) yes
C7 C11 . 1.505(5) yes
C8 C9 . 1.513(5) yes
C8 H8A . 0.9700 ?
C8 H8B . 0.9700 ?
C9 C10 . 1.435(6) yes
C9 H9A . 0.9700 ?
C9 H9B . 0.9700 ?
C10 C11 . 1.492(6) yes
C10 H10A . 0.9700 ?
C10 H10B . 0.9700 ?
C11 H11A . 0.9700 ?
C11 H11B . 0.9700 ?

loop_
_geom_hbond_atom_site_label_D
_geom_hbond_atom_site_label_H
_geom_hbond_atom_site_label_A
_geom_hbond_site_symmetry_A
_geom_hbond_distance_DH
_geom_hbond_distance_HA
_geom_hbond_distance_DA
_geom_hbond_angle_DHA
_geom_hbond_publ_flag
N2 H2A O1 7_655 0.86 2.20 3.004(4) 155 yes
C2 H2 O1 7_655 0.93 2.53 3.287(4) 139 yes

loop_
_cod_related_entry_id
_cod_related_entry_database
_cod_related_entry_code
1 ChemSpider 9162960
